data_7211629
loop_
_publ_author_name
'Garcia, Thelma Y.'
'Olmstead, Marilyn M.'
'Fettinger, James C.'
'Balch, Alan L.'

_publ_section_title
;
 Crystallization of chloroindium(iii)octaethylporphyrin into a clamshell
 motif to engulf guest molecules
;
_journal_issue 3
_journal_name_full CrystEngComm
_journal_page_first 866
_journal_paper_doi 10.1039/b911180h
_journal_volume 12
_journal_year 2010
_chemical_formula_moiety 'C60, C36 H44 N4 In Cl, C6 H6'
_chemical_formula_sum 'C102 H50 Cl In N4'
_chemical_formula_weight 1481.73
_chemical_name_common (In(OEP)Cl)C60.benzene
_chemical_name_systematic
;
?
;
_space_group_IT_number 63
_symmetry_cell_setting orthorhombic
_symmetry_space_group_name_Hall '-C 2c 2'
_symmetry_space_group_name_H-M 'C m c m'
_atom_sites_solution_hydrogens geom
_atom_sites_solution_primary direct
_atom_sites_solution_secondary difmap
_audit_creation_method SHELXL-97
_cell_angle_alpha 90.00
_cell_angle_beta 90.00
_cell_angle_gamma 90.00
_cell_formula_units_Z 4
_cell_length_a 19.251(2)
_cell_length_b 20.681(2)
_cell_length_c 16.0320(17)
_cell_measurement_reflns_used 3524
_cell_measurement_temperature 90(2)
_cell_measurement_theta_max 23.6
_cell_measurement_theta_min 2.9
_cell_volume 6382.8(11)
_computing_cell_refinement 'Apex2 (Bruker, 2006)'
_computing_data_collection 'Apex2 (Bruker, 2006)'
_computing_data_reduction 'SAINT (Bruker, 2006)'
_computing_molecular_graphics 'SHELXTL, XP (Sheldrick, 2008)'
_computing_publication_material 'SHELXL97 (Sheldrick, 2008)'
_computing_structure_refinement 'SHELXL97 (Sheldrick, 2008)'
_computing_structure_solution 'SHELXS97 (Sheldrick, 2008)'
_diffrn_ambient_temperature 90(2)
_diffrn_measured_fraction_theta_full 0.998
_diffrn_measured_fraction_theta_max 0.998
_diffrn_radiation_monochromator graphite
_diffrn_radiation_source 'fine-focus sealed tube'
_diffrn_radiation_type MoK\a
_diffrn_radiation_wavelength 0.71073
_diffrn_reflns_av_R_equivalents 0.1237
_diffrn_reflns_av_sigmaI/netI 0.0543
_diffrn_reflns_limit_h_max 23
_diffrn_reflns_limit_h_min -23
_diffrn_reflns_limit_k_max 24
_diffrn_reflns_limit_k_min -24
_diffrn_reflns_limit_l_max 19
_diffrn_reflns_limit_l_min -19
_diffrn_reflns_number 33224
_diffrn_reflns_theta_full 25.25
_diffrn_reflns_theta_max 25.25
_diffrn_reflns_theta_min 2.89
_exptl_absorpt_coefficient_mu 0.476
_exptl_absorpt_correction_T_max 0.999
_exptl_absorpt_correction_T_min 0.923
_exptl_absorpt_correction_type multi-scan
_exptl_absorpt_process_details 'SADABS 2.10 (Sheldrick, 2005)'
_exptl_crystal_colour black
_exptl_crystal_density_diffrn 1.542
_exptl_crystal_density_method 'not measured'
_exptl_crystal_description plate
_exptl_crystal_F_000 3024
_exptl_crystal_size_max 0.17
_exptl_crystal_size_mid 0.10
_exptl_crystal_size_min 0.002
_refine_diff_density_max 2.107
_refine_diff_density_min -1.807
_refine_diff_density_rms 0.152
_refine_ls_extinction_method none
_refine_ls_goodness_of_fit_ref 1.160
_refine_ls_hydrogen_treatment constr
_refine_ls_matrix_type full
_refine_ls_number_parameters 185
_refine_ls_number_reflns 3081
_refine_ls_number_restraints 0
_refine_ls_restrained_S_all 1.160
_refine_ls_R_factor_all 0.0995
_refine_ls_R_factor_gt 0.0726
_refine_ls_shift/su_max 0.000
_refine_ls_shift/su_mean 0.000
_refine_ls_structure_factor_coef Fsqd
_refine_ls_weighting_details 'calc w=1/[\s^2^(Fo^2^)+(0.0615P)^2^+139.6548P] where P=(Fo^2^+2Fc^2^)/3'
_refine_ls_weighting_scheme calc
_refine_ls_wR_factor_gt 0.2029
_refine_ls_wR_factor_ref 0.2115
_reflns_number_gt 2391
_reflns_number_total 3081
_reflns_threshold_expression I>2\s(I)
_cod_data_source_file b911180h.txt
_cod_data_source_block tg30
_cod_original_cell_volume 6382.8(12)
_cod_database_code 7211629

loop_
_symmetry_equiv_pos_as_xyz
'x, y, z'
'-x, -y, z+1/2'
'-x, y, -z+1/2'
'x, -y, -z'
'x+1/2, y+1/2, z'
'-x+1/2, -y+1/2, z+1/2'
'-x+1/2, y+1/2, -z+1/2'
'x+1/2, -y+1/2, -z'
'-x, -y, -z'
'x, y, -z-1/2'
'x, -y, z-1/2'
'-x, y, z'
'-x+1/2, -y+1/2, -z'
'x+1/2, y+1/2, -z-1/2'
'x+1/2, -y+1/2, z-1/2'
'-x+1/2, y+1/2, z'

loop_
_atom_site_label
_atom_site_type_symbol
_atom_site_fract_x
_atom_site_fract_y
_atom_site_fract_z
_atom_site_U_iso_or_equiv
_atom_site_adp_type
_atom_site_occupancy
_atom_site_symmetry_multiplicity
_atom_site_calc_flag
_atom_site_refinement_flags
_atom_site_disorder_assembly
_atom_site_disorder_group
C1 C 0.5113(5) 0.30679(17) 0.2827(6) 0.025(6) Uiso 0.25 1 d PG A -1
C2 C 0.4728(5) 0.30428(18) 0.2088(6) 0.015(5) Uiso 0.25 1 d PG A -1
C3 C 0.5028(5) 0.2819(3) 0.1310(5) 0.018(4) Uiso 0.25 1 d PG A -1
C4 C 0.5722(5) 0.2619(3) 0.1305(5) 0.026(7) Uiso 0.25 1 d PG A -1
C5 C 0.6129(5) 0.2634(3) 0.2064(5) 0.037(9) Uiso 0.25 1 d PG A -1
C6 C 0.5825(5) 0.2843(3) 0.2811(5) 0.029(8) Uiso 0.25 1 d PG A -1
C7 C 0.5979(5) 0.2508(3) 0.3579(5) 0.044(15) Uiso 0.25 1 d PG A -1
C8 C 0.5328(5) 0.2512(3) 0.4037(5) 0.024(7) Uiso 0.25 1 d PG A -1
C9 C 0.4785(5) 0.2851(3) 0.3593(5) 0.012(6) Uiso 0.25 1 d PG A -1
C10 C 0.4097(5) 0.2632(3) 0.3589(5) 0.013(7) Uiso 0.25 1 d PG A -1
C11 C 0.3718(5) 0.2617(3) 0.2812(5) 0.013(6) Uiso 0.25 1 d PG A -1
C12 C 0.4022(5) 0.2814(3) 0.2064(5) 0.017(6) Uiso 0.25 1 d PG A -1
C13 C 0.3915(5) 0.2444(3) 0.1314(5) 0.021(8) Uiso 0.25 1 d PG A -1
C14 C 0.4549(5) 0.2431(3) 0.0827(5) 0.029(7) Uiso 0.25 1 d PG A -1
C15 C 0.4772(4) 0.1878(4) 0.0401(4) 0.006(6) Uiso 0.25 1 d PG A -1
C16 C 0.5479(4) 0.1638(4) 0.0385(4) 0.017(6) Uiso 0.25 1 d PG A -1
C17 C 0.5917(4) 0.2060(4) 0.0814(4) 0.017(6) Uiso 0.25 1 d PG A -1
C18 C 0.6459(4) 0.1734(4) 0.1288(5) 0.037(10) Uiso 0.25 1 d PG A -1
C19 C 0.6599(4) 0.2086(4) 0.2053(5) 0.045(11) Uiso 0.25 1 d PG A -1
C20 C 0.6752(4) 0.1762(4) 0.2796(5) 0.028(9) Uiso 0.25 1 d PG A -1
C21 C 0.6441(4) 0.1985(4) 0.3566(5) 0.044(10) Uiso 0.25 1 d PG A -1
C22 C 0.6298(4) 0.1425(4) 0.4082(4) 0.031(9) Uiso 0.25 1 d PG A -1
C23 C 0.5671(4) 0.1446(4) 0.4519(4) 0.029(8) Uiso 0.25 1 d PG A -1
C24 C 0.5177(4) 0.1980(4) 0.4550(4) 0.023(8) Uiso 0.25 1 d PG A -1
C25 C 0.4446(4) 0.1808(4) 0.4520(4) 0.014(5) Uiso 0.25 1 d PG A -1
C26 C 0.3892(4) 0.2062(4) 0.4057(4) 0.028(7) Uiso 0.25 1 d PG A -1
C27 C 0.3408(4) 0.1678(5) 0.3568(4) 0.024(7) Uiso 0.25 1 d PG A -1
C28 C 0.3312(4) 0.2028(4) 0.2795(5) 0.028(8) Uiso 0.25 1 d PG A -1
C29 C 0.3204(4) 0.1685(4) 0.2056(5) 0.035(9) Uiso 0.25 1 d PG A -1
C30 C 0.3499(4) 0.1893(4) 0.1272(4) 0.024(8) Uiso 0.25 1 d PG A -1
C31 C 0.3740(4) 0.1312(4) 0.0858(4) 0.034(10) Uiso 0.25 1 d PG A -1
C32 C 0.4353(4) 0.1296(4) 0.0391(4) 0.036(9) Uiso 0.25 1 d PG A -1
C33 C 0.4829(5) 0.0753(4) 0.0461(5) 0.019(7) Uiso 0.25 1 d PG A -1
C34 C 0.5556(4) 0.0940(4) 0.0448(4) 0.014(6) Uiso 0.25 1 d PG A -1
C35 C 0.6085(5) 0.0667(4) 0.0929(5) 0.027(8) Uiso 0.25 1 d PG A -1
C36 C 0.6555(4) 0.1069(5) 0.1412(5) 0.050(13) Uiso 0.25 1 d PG A -1
C37 C 0.6738(4) 0.0662(4) 0.2132(5) 0.017(6) Uiso 0.25 1 d PG A -1
C38 C 0.6792(4) 0.1063(4) 0.2837(5) 0.036(13) Uiso 0.25 1 d PG A -1
C39 C 0.6501(4) 0.0852(4) 0.3627(5) 0.035(12) Uiso 0.25 1 d PG A -1
C40 C 0.6063(5) 0.0313(3) 0.3671(6) 0.039(10) Uiso 0.25 1 d PG A -1
C41 C 0.5428(5) 0.0314(3) 0.4159(5) 0.035(9) Uiso 0.25 1 d PG A -1
C42 C 0.5232(5) 0.0872(4) 0.4590(4) 0.010(6) Uiso 0.25 1 d PG A -1
C43 C 0.4518(5) 0.1107(4) 0.4571(4) 0.022(7) Uiso 0.25 1 d PG A -1
C44 C 0.4048(5) 0.0696(4) 0.4167(5) 0.028(8) Uiso 0.25 1 d PG A -1
C45 C 0.3493(4) 0.1011(5) 0.3716(5) 0.026(10) Uiso 0.25 1 d PG A -1
C46 C 0.3459(4) 0.0716(4) 0.2875(5) 0.046(10) Uiso 0.25 1 d PG A -1
C47 C 0.3249(4) 0.0987(4) 0.2111(5) 0.037(13) Uiso 0.25 1 d PG A -1
C48 C 0.3572(4) 0.0746(4) 0.1352(5) 0.038(12) Uiso 0.25 1 d PG A -1
C49 C 0.3982(5) 0.0185(3) 0.1376(6) 0.014(8) Uiso 0.25 1 d PG A -1
C50 C 0.4647(5) 0.0214(3) 0.0946(6) 0.023(7) Uiso 0.25 1 d PG A -1
C51 C 0.5182(6) -0.0119(2) 0.1412(6) 0.007(6) Uiso 0.25 1 d PG A -1
C52 C 0.5862(5) 0.0118(3) 0.1429(6) 0.038(12) Uiso 0.25 1 d PG A -1
C53 C 0.6247(5) 0.0125(3) 0.2203(6) 0.020(8) Uiso 0.25 1 d PG A -1
C54 C 0.5935(6) -0.0082(3) 0.2942(6) 0.030(10) Uiso 0.25 1 d PG A -1
C55 C 0.5227(6) -0.03141(18) 0.2917(7) 0.027(9) Uiso 0.25 1 d PG A -1
C56 C 0.4939(6) -0.0075(3) 0.3692(6) 0.028(6) Uiso 0.25 1 d PG A -1
C57 C 0.4246(6) 0.0124(3) 0.3700(6) 0.017(7) Uiso 0.25 1 d PG A -1
C58 C 0.3837(5) 0.0102(3) 0.2938(6) 0.030(9) Uiso 0.25 1 d PG A -1
C59 C 0.4142(6) -0.0093(3) 0.2186(6) 0.027(9) Uiso 0.25 1 d PG A -1
C60 C 0.4849(6) -0.03363(17) 0.2172(7) 0.022(8) Uiso 0.25 1 d PG A -1
Cl1 Cl 0.5000 0.58177(16) 0.2500 0.0286(8) Uani 1 4 d S . .
In1 In 0.5000 0.46592(5) 0.2500 0.0157(3) Uani 1 4 d S . .
N1 N 0.4233(3) 0.4360(3) 0.1578(3) 0.0184(12) Uani 1 1 d . . .
C61 C 0.3530(4) 0.4316(3) 0.1713(4) 0.0197(15) Uani 1 1 d . . .
C62 C 0.3179(4) 0.4207(3) 0.0916(4) 0.0204(14) Uani 1 1 d . . .
C63 C 0.3686(4) 0.4198(3) 0.0314(4) 0.0197(15) Uani 1 1 d . . .
C64 C 0.4343(3) 0.4288(3) 0.0725(4) 0.0191(14) Uani 1 1 d . . .
C65 C 0.5000 0.4273(4) 0.0347(6) 0.020(2) Uani 1 2 d S . .
H65 H 0.5000 0.4250 -0.0245 0.024 Uiso 1 2 calc SR . .
C66 C 0.2416(4) 0.4079(4) 0.0821(5) 0.0296(17) Uani 1 1 d . . .
H66A H 0.2266 0.4217 0.0258 0.035 Uiso 1 1 calc R . .
H66B H 0.2158 0.4341 0.1235 0.035 Uiso 1 1 calc R . .
C67 C 0.2231(4) 0.3364(4) 0.0944(5) 0.041(2) Uani 1 1 d . . .
H67A H 0.2464 0.3103 0.0517 0.062 Uiso 1 1 calc R . .
H67B H 0.1727 0.3308 0.0895 0.062 Uiso 1 1 calc R . .
H67C H 0.2383 0.3223 0.1498 0.062 Uiso 1 1 calc R . .
C68 C 0.3588(4) 0.4080(3) -0.0618(4) 0.0232(16) Uani 1 1 d . . .
H68A H 0.3908 0.4365 -0.0931 0.028 Uiso 1 1 calc R . .
H68B H 0.3107 0.4199 -0.0774 0.028 Uiso 1 1 calc R . .
C69 C 0.3722(5) 0.3376(4) -0.0876(5) 0.0359(19) Uani 1 1 d . . .
H69A H 0.4207 0.3263 -0.0760 0.054 Uiso 1 1 calc R . .
H969 H 0.3629 0.3326 -0.1474 0.054 Uiso 1 1 calc R . .
H69C H 0.3414 0.3089 -0.0559 0.054 Uiso 1 1 calc R . .
C70 C 0.3216(5) 0.4308(4) 0.2500 0.020(2) Uani 1 2 d S . .
H70 H 0.2723 0.4294 0.2500 0.023 Uiso 1 2 calc SR . .
C71 C 0.0728(6) 0.3047(6) 0.2500 0.039(3) Uani 1 2 d S . .
H71 H 0.1221 0.3068 0.2500 0.046 Uiso 1 2 calc SR . .
C72 C 0.0361(4) 0.3032(4) 0.1756(5) 0.0340(18) Uani 1 1 d . . .
H72 H 0.0606 0.3022 0.1242 0.041 Uiso 1 1 calc R . .

loop_
_atom_site_aniso_label
_atom_site_aniso_U_11
_atom_site_aniso_U_22
_atom_site_aniso_U_33
_atom_site_aniso_U_23
_atom_site_aniso_U_13
_atom_site_aniso_U_12
Cl1 0.041(2) 0.0154(16) 0.0296(19) 0.000 0.000 0.000
In1 0.0223(5) 0.0162(5) 0.0087(4) 0.000 0.000 0.000
N1 0.026(3) 0.018(3) 0.011(3) 0.000(2) -0.002(2) 0.000(2)
C61 0.025(4) 0.019(3) 0.015(3) -0.001(3) -0.001(3) 0.001(3)
C62 0.024(4) 0.019(3) 0.018(3) 0.000(3) -0.006(3) 0.003(3)
C63 0.026(4) 0.017(3) 0.015(3) 0.006(3) -0.004(3) 0.001(3)
C64 0.022(4) 0.022(3) 0.013(3) 0.003(3) 0.001(3) -0.001(3)
C65 0.030(5) 0.017(5) 0.013(5) 0.003(4) 0.000 0.000
C66 0.032(4) 0.039(4) 0.018(3) 0.002(3) -0.008(3) 0.005(3)
C67 0.031(4) 0.054(5) 0.039(5) 0.008(4) -0.005(4) -0.014(4)
C68 0.031(4) 0.025(4) 0.014(3) 0.002(3) -0.005(3) 0.000(3)
C69 0.059(6) 0.030(4) 0.018(4) -0.005(3) 0.000(4) -0.006(4)
C70 0.027(5) 0.019(5) 0.013(4) 0.000 0.000 -0.001(4)
C71 0.026(6) 0.065(8) 0.025(6) 0.000 0.000 0.013(6)
C72 0.031(4) 0.054(5) 0.017(4) -0.001(3) 0.003(3) 0.003(4)

loop_
_atom_type_symbol
_atom_type_description
_atom_type_scat_dispersion_real
_atom_type_scat_dispersion_imag
_atom_type_scat_source
C C 0.0033 0.0016 'International Tables Vol C Tables 4.2.6.8 and 6.1.1.4'
H H 0.0000 0.0000 'International Tables Vol C Tables 4.2.6.8 and 6.1.1.4'
N N 0.0061 0.0033 'International Tables Vol C Tables 4.2.6.8 and 6.1.1.4'
Cl Cl 0.1484 0.1585 'International Tables Vol C Tables 4.2.6.8 and 6.1.1.4'
In In -0.7276 1.3100 'International Tables Vol C Tables 4.2.6.8 and 6.1.1.4'

loop_
_geom_angle_atom_site_label_1
_geom_angle_atom_site_label_2
_geom_angle_atom_site_label_3
_geom_angle
_geom_angle_site_symmetry_1
_geom_angle_site_symmetry_3
C2 C1 C6 118.3 . .
C2 C1 C9 118.4 . .
C6 C1 C9 109.1 . .
C1 C2 C12 122.3 . .
C1 C2 C3 122.0 . .
C12 C2 C3 104.4 . .
C4 C3 C14 116.2 . .
C4 C3 C2 118.7 . .
C14 C3 C2 112.6 . .
C3 C4 C5 120.4 . .
C3 C4 C17 119.2 . .
C5 C4 C17 109.4 . .
C6 C5 C4 119.9 . .
C6 C5 C19 120.8 . .
C4 C5 C19 108.2 . .
C5 C6 C7 119.7 . .
C5 C6 C1 120.6 . .
C7 C6 C1 109.5 . .
C21 C7 C6 119.2 . .
C21 C7 C8 124.1 . .
C6 C7 C8 104.6 . .
C24 C8 C9 121.4 . .
C24 C8 C7 118.0 . .
C9 C8 C7 112.1 . .
C10 C9 C8 121.9 . .
C10 C9 C1 120.5 . .
C8 C9 C1 104.7 . .
C9 C10 C11 119.3 . .
C9 C10 C26 121.3 . .
C11 C10 C26 106.9 . .
C12 C11 C10 121.6 . .
C12 C11 C28 117.2 . .
C10 C11 C28 107.9 . .
C11 C12 C2 118.0 . .
C11 C12 C13 120.2 . .
C2 C12 C13 109.3 . .
C30 C13 C12 123.8 . .
C30 C13 C14 116.3 . .
C12 C13 C14 109.9 . .
C15 C14 C3 121.3 . .
C15 C14 C13 122.5 . .
C3 C14 C13 103.8 . .
C14 C15 C16 125.2 . .
C14 C15 C32 120.9 . .
C16 C15 C32 103.7 . .
C17 C16 C15 110.2 . .
C17 C16 C34 121.6 . .
C15 C16 C34 115.8 . .
C16 C17 C4 127.5 . .
C16 C17 C18 113.6 . .
C4 C17 C18 105.8 . .
C36 C18 C19 110.3 . .
C36 C18 C17 128.6 . .
C19 C18 C17 110.1 . .
C20 C19 C18 121.4 . .
C20 C19 C5 119.6 . .
C18 C19 C5 106.6 . .
C19 C20 C21 119.2 . .
C19 C20 C38 121.8 . .
C21 C20 C38 107.6 . .
C7 C21 C20 121.4 . .
C7 C21 C22 119.1 . .
C20 C21 C22 108.1 . .
C23 C22 C39 120.8 . .
C23 C22 C21 115.2 . .
C39 C22 C21 108.4 . .
C22 C23 C24 127.2 . .
C22 C23 C42 120.8 . .
C24 C23 C42 103.7 . .
C8 C24 C25 111.8 . .
C8 C24 C23 116.1 . .
C25 C24 C23 116.5 . .
C26 C25 C24 131.5 . .
C26 C25 C43 118.4 . .
C24 C25 C43 98.6 . .
C25 C26 C10 111.8 . .
C25 C26 C27 124.6 . .
C10 C26 C27 109.9 . .
C45 C27 C28 130.5 . .
C45 C27 C26 111.7 . .
C28 C27 C26 105.7 . .
C29 C28 C27 119.4 . .
C29 C28 C11 121.5 . .
C27 C28 C11 109.6 . .
C28 C29 C30 121.9 . .
C28 C29 C47 116.5 . .
C30 C29 C47 109.1 . .
C13 C30 C29 115.4 . .
C13 C30 C31 121.0 . .
C29 C30 C31 106.0 . .
C32 C31 C30 122.3 . .
C32 C31 C48 117.4 . .
C30 C31 C48 110.4 . .
C31 C32 C15 116.4 . .
C31 C32 C33 120.6 . .
C15 C32 C33 106.9 . .
C50 C33 C34 117.4 . .
C50 C33 C32 120.0 . .
C34 C33 C32 113.6 . .
C35 C34 C33 125.9 . .
C35 C34 C16 121.0 . .
C33 C34 C16 99.6 . .
C34 C35 C36 121.2 . .
C34 C35 C52 113.9 . .
C36 C35 C52 109.7 . .
C18 C36 C35 113.8 . .
C18 C36 C37 134.7 . .
C35 C36 C37 103.9 . .
C38 C37 C53 115.6 . .
C38 C37 C36 108.2 . .
C53 C37 C36 109.9 . .
C37 C38 C20 123.2 . .
C37 C38 C39 119.8 . .
C20 C38 C39 108.6 . .
C40 C39 C22 117.7 . .
C40 C39 C38 121.1 . .
C22 C39 C38 107.4 . .
C39 C40 C54 120.7 . .
C39 C40 C41 122.3 . .
C54 C40 C41 107.0 . .
C42 C41 C56 122.6 . .
C42 C41 C40 119.6 . .
C56 C41 C40 105.6 . .
C41 C42 C43 121.3 . .
C41 C42 C23 118.5 . .
C43 C42 C23 105.7 . .
C44 C43 C25 121.2 . .
C44 C43 C42 114.6 . .
C25 C43 C42 115.0 . .
C43 C44 C45 115.7 . .
C43 C44 C57 124.4 . .
C45 C44 C57 107.6 . .
C27 C45 C44 127.7 . .
C27 C45 C46 104.2 . .
C44 C45 C46 107.6 . .
C47 C46 C58 123.1 . .
C47 C46 C45 129.9 . .
C58 C46 C45 105.8 . .
C46 C47 C29 117.8 . .
C46 C47 C48 118.1 . .
C29 C47 C48 108.4 . .
C49 C48 C31 123.9 . .
C49 C48 C47 120.0 . .
C31 C48 C47 106.0 . .
C48 C49 C59 118.0 . .
C48 C49 C50 116.5 . .
C59 C49 C50 104.7 . .
C33 C50 C51 119.1 . .
C33 C50 C49 121.0 . .
C51 C50 C49 111.1 . .
C52 C51 C50 120.6 . .
C52 C51 C60 120.5 . .
C50 C51 C60 105.6 . .
C51 C52 C53 120.0 . .
C51 C52 C35 122.7 . .
C53 C52 C35 108.3 . .
C54 C53 C52 120.3 . .
C54 C53 C37 125.3 . .
C52 C53 C37 105.7 . .
C53 C54 C55 119.0 . .
C53 C54 C40 116.0 . .
C55 C54 C40 111.7 . .
C60 C55 C54 121.6 . .
C60 C55 C56 123.0 . .
C54 C55 C56 103.0 . .
C57 C56 C55 118.3 . .
C57 C56 C41 116.9 . .
C55 C56 C41 112.6 . .
C56 C57 C44 119.7 . .
C56 C57 C58 120.0 . .
C44 C57 C58 108.5 . .
C59 C58 C57 120.4 . .
C59 C58 C46 113.4 . .
C57 C58 C46 107.4 . .
C58 C59 C60 120.4 . .
C58 C59 C49 124.6 . .
C60 C59 C49 108.7 . .
C55 C60 C51 118.6 . .
C55 C60 C59 117.6 . .
C51 C60 C59 108.7 . .
N1 In1 N1 147.0(3) . 3_655
N1 In1 N1 85.3(3) . 12_655
N1 In1 N1 85.4(3) 3_655 12_655
N1 In1 N1 85.4(3) . 10_556
N1 In1 N1 85.3(3) 3_655 10_556
N1 In1 N1 147.0(3) 12_655 10_556
N1 In1 Cl1 106.49(14) . .
N1 In1 Cl1 106.49(14) 3_655 .
N1 In1 Cl1 106.49(14) 12_655 .
N1 In1 Cl1 106.49(14) 10_556 .
C61 N1 C64 107.3(5) . .
C61 N1 In1 125.4(4) . .
C64 N1 In1 126.5(5) . .
N1 C61 C70 124.6(7) . .
N1 C61 C62 109.1(6) . .
C70 C61 C62 126.0(7) . .
C63 C62 C61 106.8(6) . .
C63 C62 C66 128.5(6) . .
C61 C62 C66 124.5(6) . .
C62 C63 C64 107.6(6) . .
C62 C63 C68 127.1(6) . .
C64 C63 C68 125.3(6) . .
N1 C64 C65 124.3(6) . .
N1 C64 C63 109.3(6) . .
C65 C64 C63 126.4(6) . .
C64 C65 C64 128.8(9) 12_655 .
C64 C65 H65 115.6 12_655 .
C64 C65 H65 115.6 . .
C62 C66 C67 112.7(6) . .
C62 C66 H66A 109.1 . .
C67 C66 H66A 109.1 . .
C62 C66 H66B 109.1 . .
C67 C66 H66B 109.1 . .
H66A C66 H66B 107.8 . .
C66 C67 H67A 109.5 . .
C66 C67 H67B 109.5 . .
H67A C67 H67B 109.5 . .
C66 C67 H67C 109.5 . .
H67A C67 H67C 109.5 . .
H67B C67 H67C 109.5 . .
C63 C68 C69 113.3(6) . .
C63 C68 H68A 108.9 . .
C69 C68 H68A 108.9 . .
C63 C68 H68B 108.9 . .
C69 C68 H68B 108.9 . .
H68A C68 H68B 107.7 . .
C68 C69 H69A 109.5 . .
C68 C69 H969 109.5 . .
H69A C69 H969 109.5 . .
C68 C69 H69C 109.5 . .
H69A C69 H69C 109.5 . .
H969 C69 H69C 109.5 . .
C61 C70 C61 128.9(9) 10_556 .
C61 C70 H70 115.6 10_556 .
C61 C70 H70 115.6 . .
C72 C71 C72 118.8(11) 10_556 .
C72 C71 H71 120.6 10_556 .
C72 C71 H71 120.6 . .
C71 C72 C72 120.6(5) . 12
C71 C72 H72 119.7 . .
C72 C72 H72 119.7 12 .

loop_
_geom_bond_atom_site_label_1
_geom_bond_atom_site_label_2
_geom_bond_distance
_geom_bond_site_symmetry_2
C1 C2 1.3982 .
C1 C6 1.4480 .
C1 C9 1.4516 .
C2 C12 1.4406 .
C2 C3 1.4488 .
C3 C4 1.3984 .
C3 C14 1.4473 .
C4 C5 1.4481 .
C4 C17 1.4487 .
C5 C6 1.4021 .
C5 C19 1.4506 .
C6 C7 1.4436 .
C7 C21 1.4001 .
C7 C8 1.4525 .
C8 C24 1.4035 .
C8 C9 1.4458 .
C9 C10 1.4001 .
C10 C11 1.4434 .
C10 C26 1.4510 .
C11 C12 1.3950 .
C11 C28 1.4471 .
C12 C13 1.4411 .
C13 C30 1.3942 .
C13 C14 1.4476 .
C14 C15 1.3990 .
C15 C16 1.4491 .
C15 C32 1.4499 .
C16 C17 1.3964 .
C16 C34 1.4537 .
C17 C18 1.4544 .
C18 C36 1.4037 .
C18 C19 1.4504 .
C19 C20 1.3982 .
C20 C21 1.4465 .
C20 C38 1.4495 .
C21 C22 1.4497 .
C22 C23 1.3976 .
C22 C39 1.4449 .
C23 C24 1.4559 .
C23 C42 1.4618 .
C24 C25 1.4531 .
C25 C26 1.4024 .
C25 C43 1.4574 .
C26 C27 1.4531 .
C27 C45 1.4099 .
C27 C28 1.4461 .
C28 C29 1.3972 .
C29 C30 1.4446 .
C29 C47 1.4495 .
C30 C31 1.4490 .
C31 C32 1.3982 .
C31 C48 1.4494 .
C32 C33 1.4528 .
C33 C50 1.4028 .
C33 C34 1.4519 .
C34 C35 1.3972 .
C35 C36 1.4525 .
C35 C52 1.4538 .
C36 C37 1.4701 .
C37 C38 1.4064 .
C37 C53 1.4629 .
C38 C39 1.4506 .
C39 C40 1.3996 .
C40 C54 1.4482 .
C40 C41 1.4511 .
C41 C42 1.3974 .
C41 C56 1.4482 .
C42 C43 1.4595 .
C43 C44 1.4003 .
C44 C45 1.4461 .
C44 C57 1.4502 .
C45 C46 1.4808 .
C46 C47 1.4064 .
C46 C58 1.4683 .
C47 C48 1.4540 .
C48 C49 1.4049 .
C49 C59 1.4534 .
C49 C50 1.4548 .
C50 C51 1.4466 .
C51 C52 1.3980 .
C51 C60 1.4482 .
C52 C53 1.4466 .
C53 C54 1.3946 .
C54 C55 1.4460 .
C55 C60 1.3992 .
C55 C56 1.4469 .
C56 C57 1.3963 .
C57 C58 1.4526 .
C58 C59 1.4001 .
C59 C60 1.4510 .
Cl1 In1 2.396(4) .
In1 N1 2.178(5) .
In1 N1 2.178(5) 3_655
In1 N1 2.178(5) 12_655
In1 N1 2.178(5) 10_556
N1 C61 1.375(9) .
N1 C64 1.393(8) .
C61 C70 1.399(8) .
C61 C62 1.463(9) .
C62 C63 1.372(10) .
C62 C66 1.501(10) .
C63 C64 1.438(9) .
C63 C68 1.525(9) .
C64 C65 1.402(8) .
C65 C64 1.402(8) 12_655
C65 H65 0.9500 .
C66 C67 1.534(11) .
C66 H66A 0.9900 .
C66 H66B 0.9900 .
C67 H67A 0.9800 .
C67 H67B 0.9800 .
C67 H67C 0.9800 .
C68 C69 1.536(10) .
C68 H68A 0.9900 .
C68 H68B 0.9900 .
C69 H69A 0.9800 .
C69 H969 0.9800 .
C69 H69C 0.9800 .
C70 C61 1.399(8) 10_556
C70 H70 0.9500 .
C71 C72 1.385(9) 10_556
C71 C72 1.385(9) .
C71 H71 0.9500 .
C72 C72 1.392(15) 12
C72 H72 0.9500 .
